data_4074066
loop_
_publ_author_name
'Cui, Peng'
'Chen, Yaofeng'
'Zeng, Xiaohua'
'Sun, Jie'
'Li, Guangyu'
'Xia, Wei'

_publ_section_title
;
 Boratabenzene Derivatives of Divalent Samarium: Syntheses, Structures and
 Catalytic Reactivities of (C5H5BXPh2)2Sm(THF)2(X = N, P)
;
_journal_issue 26
_journal_name_full Organometallics
_journal_page_first 6519
_journal_paper_doi 10.1021/om700878a
_journal_volume 26
_journal_year 2007
_chemical_formula_sum 'C42 H46 B2 N2 O2 Sm'
_chemical_formula_weight 782.78
_chemical_name_systematic
; 
 ? 
;
_space_group_IT_number 15
_symmetry_cell_setting monoclinic
_symmetry_space_group_name_Hall '-C 2yc'
_symmetry_space_group_name_H-M 'C 1 2/c 1'
_atom_sites_solution_hydrogens geom
_atom_sites_solution_primary direct
_atom_sites_solution_secondary difmap
_audit_creation_method SHELXL-97
_cell_angle_alpha 90.00
_cell_angle_beta 104.794(2)
_cell_angle_gamma 90.00
_cell_formula_units_Z 4
_cell_length_a 12.2105(11)
_cell_length_b 13.8220(13)
_cell_length_c 23.156(2)
_cell_measurement_reflns_used 4164
_cell_measurement_temperature 293(2)
_cell_measurement_theta_max 48.647
_cell_measurement_theta_min 4.549
_cell_volume 3778.6(6)
_computing_cell_refinement 'Bruker SMART'
_computing_data_collection 'Bruker SMART'
_computing_data_reduction 'Bruker SHELXTL'
_computing_molecular_graphics 'Bruker SHELXTL'
_computing_publication_material 'Bruker SHELXTL'
_computing_structure_refinement 'SHELXL-97 (Sheldrick, 1997)'
_computing_structure_solution 'SHELXS-97 (Sheldrick, 1990)'
_diffrn_ambient_temperature 293(2)
_diffrn_measured_fraction_theta_full 0.994
_diffrn_measured_fraction_theta_max 0.994
_diffrn_measurement_device_type 'CCD area detector'
_diffrn_measurement_method 'phi and omega scans'
_diffrn_radiation_monochromator graphite
_diffrn_radiation_source 'fine-focus sealed tube'
_diffrn_radiation_type MoK\a
_diffrn_radiation_wavelength 0.71073
_diffrn_reflns_av_R_equivalents 0.0792
_diffrn_reflns_av_sigmaI/netI 0.0684
_diffrn_reflns_limit_h_max 13
_diffrn_reflns_limit_h_min -15
_diffrn_reflns_limit_k_max 17
_diffrn_reflns_limit_k_min -17
_diffrn_reflns_limit_l_max 29
_diffrn_reflns_limit_l_min -15
_diffrn_reflns_number 10816
_diffrn_reflns_theta_full 27.00
_diffrn_reflns_theta_max 27.00
_diffrn_reflns_theta_min 1.82
_exptl_absorpt_coefficient_mu 1.591
_exptl_absorpt_correction_T_max 1.0000
_exptl_absorpt_correction_T_min 0.6359
_exptl_absorpt_correction_type empirical
_exptl_absorpt_process_details sadabs
_exptl_crystal_colour black
_exptl_crystal_density_diffrn 1.376
_exptl_crystal_density_method 'not measured'
_exptl_crystal_F_000 1600
_exptl_crystal_size_max 0.502
_exptl_crystal_size_mid 0.431
_exptl_crystal_size_min 0.108
_refine_diff_density_max 1.904
_refine_diff_density_min -0.706
_refine_diff_density_rms 0.115
_refine_ls_extinction_method none
_refine_ls_goodness_of_fit_ref 1.050
_refine_ls_hydrogen_treatment constr
_refine_ls_matrix_type full
_refine_ls_number_parameters 212
_refine_ls_number_reflns 4100
_refine_ls_number_restraints 0
_refine_ls_restrained_S_all 1.050
_refine_ls_R_factor_all 0.0528
_refine_ls_R_factor_gt 0.0461
_refine_ls_shift/su_max 0.001
_refine_ls_shift/su_mean 0.000
_refine_ls_structure_factor_coef Fsqd
_refine_ls_weighting_details 'calc w=1/[\s^2^(Fo^2^)+(0.0627P)^2^+0.0000P] where P=(Fo^2^+2Fc^2^)/3'
_refine_ls_weighting_scheme calc
_refine_ls_wR_factor_gt 0.1173
_refine_ls_wR_factor_ref 0.1204
_reflns_number_gt 3544
_reflns_number_total 4100
_reflns_threshold_expression >2sigma(I)
_cod_data_source_file om700878a-file005.cif
_cod_data_source_block cd27153
_cod_depositor_comments
;
The following automatic conversions were performed:

'_symmetry_cell_setting' value 'Monoclinic' changed to 'monoclinic'
according to /home/saulius/struct/CIF-dictionaries/cif_core.dic
dictionary named 'cif_core.dic' version 2.4.1 from 2010-06-29.

Automatic conversion script
Id: cif_fix_values 1715 2011-07-08 13:25:40Z adriana 
;
_cod_original_cell_volume 3778.5(6)
_cod_original_sg_symbol_H-M C2/c
_cod_database_code 4074066

loop_
_symmetry_equiv_pos_as_xyz
'x, y, z'
'-x, y, -z+1/2'
'x+1/2, y+1/2, z'
'-x+1/2, y+1/2, -z+1/2'
'-x, -y, -z'
'x, -y, z-1/2'
'-x+1/2, -y+1/2, -z'
'x+1/2, -y+1/2, z-1/2'

loop_
_atom_site_label
_atom_site_type_symbol
_atom_site_fract_x
_atom_site_fract_y
_atom_site_fract_z
_atom_site_U_iso_or_equiv
_atom_site_adp_type
_atom_site_occupancy
_atom_site_symmetry_multiplicity
_atom_site_calc_flag
_atom_site_refinement_flags
Sm Sm 0.0000 0.09075(2) 0.7500 0.03886(13) Uani 1 2 d S
B1 B 0.2492(4) 0.0439(4) 0.8046(2) 0.0402(10) Uani 1 1 d .
O1 O 0.0388(3) 0.2376(2) 0.81971(16) 0.0590(8) Uani 1 1 d .
N1 N 0.3084(3) 0.0758(3) 0.86538(16) 0.0420(8) Uani 1 1 d .
C1 C 0.2430(4) 0.1015(3) 0.7483(2) 0.0438(10) Uani 1 1 d .
H1 H 0.2780 0.1617 0.7507 0.053 Uiso 1 1 calc R
C2 C 0.1852(4) 0.0648(4) 0.6929(2) 0.0515(12) Uani 1 1 d .
H2 H 0.1842 0.1007 0.6589 0.062 Uiso 1 1 calc R
C3 C 0.1293(4) -0.0228(4) 0.6866(2) 0.0595(13) Uani 1 1 d .
H3 H 0.0907 -0.0442 0.6488 0.071 Uiso 1 1 calc R
C4 C 0.1306(4) -0.0791(3) 0.7362(3) 0.0544(13) Uani 1 1 d .
H4 H 0.0944 -0.1388 0.7308 0.065 Uiso 1 1 calc R
C5 C 0.1843(4) -0.0491(3) 0.7941(2) 0.0478(10) Uani 1 1 d .
H5 H 0.1796 -0.0873 0.8265 0.057 Uiso 1 1 calc R
C6 C 0.4012(3) 0.1416(3) 0.87878(19) 0.0403(9) Uani 1 1 d .
C7 C 0.4767(4) 0.1475(3) 0.8426(2) 0.0451(10) Uani 1 1 d .
H7 H 0.4666 0.1076 0.8093 0.054 Uiso 1 1 calc R
C8 C 0.5660(4) 0.2116(4) 0.8558(2) 0.0557(13) Uani 1 1 d .
H8 H 0.6149 0.2145 0.8310 0.067 Uiso 1 1 calc R
C9 C 0.5841(5) 0.2704(4) 0.9041(2) 0.0615(13) Uani 1 1 d .
H9 H 0.6448 0.3134 0.9124 0.074 Uiso 1 1 calc R
C10 C 0.5118(5) 0.2657(4) 0.9403(3) 0.0658(14) Uani 1 1 d .
H10 H 0.5242 0.3051 0.9739 0.079 Uiso 1 1 calc R
C11 C 0.4199(4) 0.2027(3) 0.9276(2) 0.0532(12) Uani 1 1 d .
H11 H 0.3704 0.2018 0.9522 0.064 Uiso 1 1 calc R
C12 C 0.2721(3) 0.0417(3) 0.91543(18) 0.0392(9) Uani 1 1 d .
C13 C 0.3437(4) -0.0105(4) 0.9607(2) 0.0535(12) Uani 1 1 d .
H13 H 0.4174 -0.0231 0.9587 0.064 Uiso 1 1 calc R
C14 C 0.3072(5) -0.0443(4) 1.0092(2) 0.0628(14) Uani 1 1 d .
H14 H 0.3562 -0.0798 1.0391 0.075 Uiso 1 1 calc R
C15 C 0.1990(5) -0.0255(4) 1.0131(2) 0.0666(15) Uani 1 1 d .
H15 H 0.1743 -0.0477 1.0455 0.080 Uiso 1 1 calc R
C16 C 0.1277(5) 0.0266(5) 0.9684(3) 0.0704(16) Uani 1 1 d .
H16 H 0.0545 0.0406 0.9710 0.084 Uiso 1 1 calc R
C17 C 0.1636(4) 0.0585(4) 0.9198(2) 0.0566(12) Uani 1 1 d .
H17 H 0.1134 0.0920 0.8894 0.068 Uiso 1 1 calc R
C18 C 0.1352(5) 0.2976(5) 0.8232(3) 0.086(2) Uani 1 1 d .
H18A H 0.2039 0.2621 0.8415 0.103 Uiso 1 1 calc R
H18B H 0.1384 0.3169 0.7834 0.103 Uiso 1 1 calc R
C19 C 0.1274(14) 0.3780(10) 0.8567(7) 0.171(5) Uiso 1 1 d .
H19A H 0.1238 0.4358 0.8325 0.217 Uiso 1 1 calc R
H19B H 0.1937 0.3825 0.8902 0.217 Uiso 1 1 calc R
C20 C 0.0281(12) 0.3706(11) 0.8778(6) 0.173(5) Uiso 1 1 d .
H20A H -0.0219 0.4249 0.8636 0.208 Uiso 1 1 calc R
H20B H 0.0479 0.3708 0.9211 0.208 Uiso 1 1 calc R
C21 C -0.0279(7) 0.2798(6) 0.8550(4) 0.112(3) Uani 1 1 d .
H21A H -0.0317 0.2372 0.8878 0.135 Uiso 1 1 calc R
H21B H -0.1042 0.2919 0.8311 0.135 Uiso 1 1 calc R

loop_
_atom_site_aniso_label
_atom_site_aniso_U_11
_atom_site_aniso_U_22
_atom_site_aniso_U_33
_atom_site_aniso_U_23
_atom_site_aniso_U_13
_atom_site_aniso_U_12
Sm 0.03413(18) 0.03998(19) 0.0441(2) 0.000 0.01303(13) 0.000
B1 0.032(2) 0.044(3) 0.047(3) 0.000(2) 0.016(2) 0.001(2)
O1 0.062(2) 0.0497(19) 0.063(2) -0.0124(17) 0.0130(17) 0.0030(17)
N1 0.0354(18) 0.050(2) 0.041(2) 0.0027(16) 0.0119(15) -0.0064(15)
C1 0.037(2) 0.053(3) 0.044(2) -0.0047(19) 0.0144(18) -0.0049(18)
C2 0.045(2) 0.076(3) 0.037(2) 0.000(2) 0.017(2) 0.001(2)
C3 0.048(3) 0.080(4) 0.051(3) -0.024(3) 0.014(2) 0.004(3)
C4 0.042(2) 0.046(3) 0.075(4) -0.017(2) 0.014(2) 0.0002(19)
C5 0.039(2) 0.043(2) 0.064(3) 0.004(2) 0.018(2) 0.003(2)
C6 0.032(2) 0.042(2) 0.046(2) 0.0045(19) 0.0080(17) 0.0006(18)
C7 0.040(2) 0.049(3) 0.048(2) 0.002(2) 0.0140(19) 0.001(2)
C8 0.043(2) 0.060(3) 0.068(3) 0.021(3) 0.020(2) -0.003(2)
C9 0.061(3) 0.051(3) 0.071(3) -0.002(3) 0.013(3) -0.025(3)
C10 0.079(4) 0.048(3) 0.071(3) -0.013(3) 0.021(3) -0.016(3)
C11 0.053(3) 0.055(3) 0.055(3) -0.006(2) 0.020(2) -0.006(2)
C12 0.036(2) 0.044(2) 0.039(2) 0.0037(18) 0.0110(17) -0.0061(18)
C13 0.041(2) 0.070(3) 0.047(3) 0.003(2) 0.006(2) -0.001(2)
C14 0.070(3) 0.067(3) 0.043(3) 0.011(3) 0.001(2) -0.007(3)
C15 0.081(4) 0.077(4) 0.046(3) 0.004(3) 0.025(3) -0.028(3)
C16 0.058(3) 0.096(5) 0.066(3) 0.007(3) 0.034(3) -0.004(3)
C17 0.046(3) 0.071(3) 0.056(3) 0.016(3) 0.018(2) 0.004(2)
C18 0.071(4) 0.072(4) 0.119(5) -0.039(4) 0.032(4) -0.011(3)
C21 0.100(5) 0.090(5) 0.167(8) -0.065(5) 0.071(6) -0.017(4)

loop_
_atom_type_symbol
_atom_type_description
_atom_type_scat_dispersion_real
_atom_type_scat_dispersion_imag
_atom_type_scat_source
C C 0.0033 0.0016 'International Tables Vol C Tables 4.2.6.8 and 6.1.1.4'
H H 0.0000 0.0000 'International Tables Vol C Tables 4.2.6.8 and 6.1.1.4'
B B 0.0013 0.0007 'International Tables Vol C Tables 4.2.6.8 and 6.1.1.4'
N N 0.0061 0.0033 'International Tables Vol C Tables 4.2.6.8 and 6.1.1.4'
O O 0.0106 0.0060 'International Tables Vol C Tables 4.2.6.8 and 6.1.1.4'
Sm Sm -0.1638 3.4418 'International Tables Vol C Tables 4.2.6.8 and 6.1.1.4'

loop_
_geom_angle_atom_site_label_1
_geom_angle_atom_site_label_2
_geom_angle_atom_site_label_3
_geom_angle
_geom_angle_site_symmetry_1
_geom_angle_site_symmetry_3
O1 Sm O1 75.16(16) . 2_556
O1 Sm C3 98.49(15) . 2_556
O1 Sm C3 135.72(14) 2_556 2_556
O1 Sm C3 135.72(14) . .
O1 Sm C3 98.49(15) 2_556 .
C3 Sm C3 114.0(2) 2_556 .
O1 Sm C4 126.18(15) . 2_556
O1 Sm C4 133.81(13) 2_556 2_556
C3 Sm C4 27.71(16) 2_556 2_556
C3 Sm C4 90.19(17) . 2_556
O1 Sm C4 133.81(13) . .
O1 Sm C4 126.18(15) 2_556 .
C3 Sm C4 90.19(17) 2_556 .
C3 Sm C4 27.71(16) . .
C4 Sm C4 72.0(2) 2_556 .
O1 Sm C2 110.06(13) . .
O1 Sm C2 81.49(13) 2_556 .
C3 Sm C2 138.84(17) 2_556 .
C3 Sm C2 27.51(14) . .
C4 Sm C2 117.49(16) 2_556 .
C4 Sm C2 48.65(15) . .
O1 Sm C2 81.49(13) . 2_556
O1 Sm C2 110.06(13) 2_556 2_556
C3 Sm C2 27.51(14) 2_556 2_556
C3 Sm C2 138.84(17) . 2_556
C4 Sm C2 48.65(15) 2_556 2_556
C4 Sm C2 117.49(16) . 2_556
C2 Sm C2 165.9(2) . 2_556
O1 Sm C5 137.83(12) . 2_556
O1 Sm C5 107.43(13) 2_556 2_556
C3 Sm C5 49.43(15) 2_556 2_556
C3 Sm C5 86.27(14) . 2_556
C4 Sm C5 27.64(14) 2_556 2_556
C4 Sm C5 79.81(14) . 2_556
C2 Sm C5 111.95(14) . 2_556
C2 Sm C5 57.64(14) 2_556 2_556
O1 Sm C5 107.43(13) . .
O1 Sm C5 137.83(12) 2_556 .
C3 Sm C5 86.27(14) 2_556 .
C3 Sm C5 49.43(15) . .
C4 Sm C5 79.81(14) 2_556 .
C4 Sm C5 27.64(14) . .
C2 Sm C5 57.64(14) . .
C2 Sm C5 111.95(14) 2_556 .
C5 Sm C5 97.92(19) 2_556 .
O1 Sm C1 86.79(12) . .
O1 Sm C1 88.67(12) 2_556 .
C3 Sm C1 135.30(14) 2_556 .
C3 Sm C1 48.98(14) . .
C4 Sm C1 128.22(13) 2_556 .
C4 Sm C1 57.46(13) . .
C2 Sm C1 27.29(13) . .
C2 Sm C1 154.29(13) 2_556 .
C5 Sm C1 134.68(13) 2_556 .
C5 Sm C1 50.39(13) . .
O1 Sm C1 88.67(12) . 2_556
O1 Sm C1 86.79(12) 2_556 2_556
C3 Sm C1 48.98(13) 2_556 2_556
C3 Sm C1 135.30(14) . 2_556
C4 Sm C1 57.46(13) 2_556 2_556
C4 Sm C1 128.22(13) . 2_556
C2 Sm C1 154.29(13) . 2_556
C2 Sm C1 27.29(13) 2_556 2_556
C5 Sm C1 50.39(12) 2_556 2_556
C5 Sm C1 134.68(13) . 2_556
C1 Sm C1 174.27(17) . 2_556
N1 B1 C5 121.4(4) . .
N1 B1 C1 124.6(4) . .
C5 B1 C1 113.9(4) . .
N1 B1 Sm 121.7(3) . .
C5 B1 Sm 71.6(2) . .
C1 B1 Sm 72.9(2) . .
C21 O1 C18 108.4(4) . .
C21 O1 Sm 130.4(4) . .
C18 O1 Sm 120.9(3) . .
C12 N1 C6 115.5(4) . .
C12 N1 B1 119.9(3) . .
C6 N1 B1 124.6(4) . .
C2 C1 B1 120.2(4) . .
C2 C1 Sm 73.8(3) . .
B1 C1 Sm 78.1(2) . .
C2 C1 H1 119.9 . .
B1 C1 H1 119.9 . .
Sm C1 H1 119.1 . .
C3 C2 C1 122.6(5) . .
C3 C2 Sm 74.7(3) . .
C1 C2 Sm 78.9(3) . .
C3 C2 H2 118.7 . .
C1 C2 H2 118.7 . .
Sm C2 H2 118.4 . .
C2 C3 C4 120.3(5) . .
C2 C3 Sm 77.7(3) . .
C4 C3 Sm 76.9(3) . .
C2 C3 H3 119.9 . .
C4 C3 H3 119.9 . .
Sm C3 H3 116.1 . .
C3 C4 C5 122.3(5) . .
C3 C4 Sm 75.4(3) . .
C5 C4 Sm 77.9(3) . .
C3 C4 H4 118.9 . .
C5 C4 H4 118.9 . .
Sm C4 H4 118.6 . .
C4 C5 B1 120.6(5) . .
C4 C5 Sm 74.4(3) . .
B1 C5 Sm 79.5(3) . .
C4 C5 H5 119.7 . .
B1 C5 H5 119.7 . .
Sm C5 H5 117.0 . .
C11 C6 C7 117.3(4) . .
C11 C6 N1 121.6(4) . .
C7 C6 N1 121.1(4) . .
C8 C7 C6 120.7(4) . .
C8 C7 H7 119.6 . .
C6 C7 H7 119.6 . .
C9 C8 C7 121.5(5) . .
C9 C8 H8 119.3 . .
C7 C8 H8 119.3 . .
C8 C9 C10 118.9(5) . .
C8 C9 H9 120.5 . .
C10 C9 H9 120.5 . .
C9 C10 C11 120.9(5) . .
C9 C10 H10 119.6 . .
C11 C10 H10 119.6 . .
C6 C11 C10 120.7(5) . .
C6 C11 H11 119.6 . .
C10 C11 H11 119.6 . .
C17 C12 C13 117.8(4) . .
C17 C12 N1 120.7(4) . .
C13 C12 N1 121.4(4) . .
C12 C13 C14 121.1(5) . .
C12 C13 H13 119.5 . .
C14 C13 H13 119.5 . .
C15 C14 C13 120.1(5) . .
C15 C14 H14 119.9 . .
C13 C14 H14 119.9 . .
C14 C15 C16 119.1(5) . .
C14 C15 H15 120.5 . .
C16 C15 H15 120.5 . .
C15 C16 C17 120.6(5) . .
C15 C16 H16 119.7 . .
C17 C16 H16 119.7 . .
C12 C17 C16 121.2(5) . .
C12 C17 H17 119.4 . .
C16 C17 H17 119.4 . .
C19 C18 O1 109.1(8) . .
C19 C18 H18A 109.9 . .
O1 C18 H18A 109.9 . .
C19 C18 H18B 109.9 . .
O1 C18 H18B 109.9 . .
H18A C18 H18B 108.3 . .
C18 C19 C20 108.9(12) . .
C18 C19 H19A 109.9 . .
C20 C19 H19A 109.9 . .
C18 C19 H19B 109.9 . .
C20 C19 H19B 109.9 . .
H19A C19 H19B 108.3 . .
C19 C20 C21 107.4(12) . .
C19 C20 H20A 110.2 . .
C21 C20 H20A 110.2 . .
C19 C20 H20B 110.2 . .
C21 C20 H20B 110.2 . .
H20A C20 H20B 108.5 . .
O1 C21 C20 106.1(8) . .
O1 C21 H21A 110.5 . .
C20 C21 H21A 110.5 . .
O1 C21 H21B 110.5 . .
C20 C21 H21B 110.5 . .
H21A C21 H21B 108.7 . .

loop_
_geom_bond_atom_site_label_1
_geom_bond_atom_site_label_2
_geom_bond_distance
_geom_bond_site_symmetry_2
Sm O1 2.561(3) .
Sm O1 2.561(3) 2_556
Sm C3 2.881(5) 2_556
Sm C3 2.881(5) .
Sm C4 2.900(5) 2_556
Sm C4 2.900(5) .
Sm C2 2.918(5) .
Sm C2 2.918(5) 2_556
Sm C5 2.944(5) 2_556
Sm C5 2.944(5) .
Sm C1 2.981(4) .
Sm C1 2.981(4) 2_556
Sm B1 3.051(4) 2_556
Sm B1 3.051(4) .
B1 N1 1.477(6) .
B1 C5 1.497(7) .
B1 C1 1.513(7) .
O1 C21 1.418(7) .
O1 C18 1.425(7) .
N1 C12 1.423(5) .
N1 C6 1.424(5) .
C1 C2 1.393(7) .
C1 H1 0.9300 .
C2 C3 1.379(7) .
C2 H2 0.9300 .
C3 C4 1.385(8) .
C3 H3 0.9300 .
C4 C5 1.397(7) .
C4 H4 0.9300 .
C5 H5 0.9300 .
C6 C11 1.382(6) .
C6 C7 1.397(6) .
C7 C8 1.377(6) .
C7 H7 0.9300 .
C8 C9 1.354(7) .
C8 H8 0.9300 .
C9 C10 1.366(7) .
C9 H9 0.9300 .
C10 C11 1.391(7) .
C10 H10 0.9300 .
C11 H11 0.9300 .
C12 C17 1.373(6) .
C12 C13 1.385(6) .
C13 C14 1.390(7) .
C13 H13 0.9300 .
C14 C15 1.372(8) .
C14 H14 0.9300 .
C15 C16 1.374(8) .
C15 H15 0.9300 .
C16 C17 1.382(7) .
C16 H16 0.9300 .
C17 H17 0.9300 .
C18 C19 1.372(14) .
C18 H18A 0.9700 .
C18 H18B 0.9700 .
C19 C20 1.422(17) .
C19 H19A 0.9700 .
C19 H19B 0.9700 .
C20 C21 1.462(14) .
C20 H20A 0.9700 .
C20 H20B 0.9700 .
C21 H21A 0.9700 .
C21 H21B 0.9700 .

loop_
_geom_torsion_atom_site_label_1
_geom_torsion_atom_site_label_2
_geom_torsion_atom_site_label_3
_geom_torsion_atom_site_label_4
_geom_torsion
_geom_torsion_site_symmetry_1
O1 Sm B1 N1 27.1(3) .
O1 Sm B1 N1 97.7(3) 2_556
C3 Sm B1 N1 -70.1(4) 2_556
C3 Sm B1 N1 -178.2(4) .
C4 Sm B1 N1 -99.1(4) 2_556
C4 Sm B1 N1 -145.5(4) .
C2 Sm B1 N1 149.3(4) .
C2 Sm B1 N1 -48.0(4) 2_556
C5 Sm B1 N1 -121.7(3) 2_556
C5 Sm B1 N1 -116.1(5) .
C1 Sm B1 N1 120.6(5) .
C1 Sm B1 N1 -48.4(5) 2_556
O1 Sm B1 C5 143.2(3) .
O1 Sm B1 C5 -146.2(3) 2_556
C3 Sm B1 C5 46.0(3) 2_556
C3 Sm B1 C5 -62.1(3) .
C4 Sm B1 C5 17.0(3) 2_556
C4 Sm B1 C5 -29.4(3) .
C2 Sm B1 C5 -94.5(3) .
C2 Sm B1 C5 68.1(3) 2_556
C5 Sm B1 C5 -5.6(4) 2_556
C1 Sm B1 C5 -123.3(4) .
C1 Sm B1 C5 67.7(4) 2_556
O1 Sm B1 C1 -93.4(3) .
O1 Sm B1 C1 -22.9(3) 2_556
C3 Sm B1 C1 169.3(3) 2_556
C3 Sm B1 C1 61.2(3) .
C4 Sm B1 C1 140.3(3) 2_556
C4 Sm B1 C1 93.9(3) .
C2 Sm B1 C1 28.8(3) .
C2 Sm B1 C1 -168.6(2) 2_556
C5 Sm B1 C1 117.7(3) 2_556
C5 Sm B1 C1 123.3(4) .
C1 Sm B1 C1 -169.0(3) 2_556
O1 Sm O1 C21 102.7(6) 2_556
C3 Sm O1 C21 -32.4(6) 2_556
C3 Sm O1 C21 -170.3(6) .
C4 Sm O1 C21 -31.2(6) 2_556
C4 Sm O1 C21 -130.9(6) .
C2 Sm O1 C21 177.7(6) .
C2 Sm O1 C21 -10.7(6) 2_556
C5 Sm O1 C21 3.0(7) 2_556
C5 Sm O1 C21 -121.2(6) .
C1 Sm O1 C21 -167.8(6) .
C1 Sm O1 C21 15.7(6) 2_556
O1 Sm O1 C18 -70.5(4) 2_556
C3 Sm O1 C18 154.3(4) 2_556
C3 Sm O1 C18 16.5(5) .
C4 Sm O1 C18 155.6(4) 2_556
C4 Sm O1 C18 55.8(5) .
C2 Sm O1 C18 4.4(5) .
C2 Sm O1 C18 176.0(4) 2_556
C5 Sm O1 C18 -170.2(4) 2_556
C5 Sm O1 C18 65.6(4) .
C1 Sm O1 C18 19.0(4) .
C1 Sm O1 C18 -157.5(4) 2_556
C5 B1 N1 C12 -24.1(6) .
C1 B1 N1 C12 153.0(4) .
Sm B1 N1 C12 62.6(5) .
C5 B1 N1 C6 157.0(4) .
C1 B1 N1 C6 -25.9(7) .
Sm B1 N1 C6 -116.3(4) .
N1 B1 C1 C2 179.8(4) .
C5 B1 C1 C2 -2.9(6) .
Sm B1 C1 C2 -63.1(4) .
N1 B1 C1 Sm -117.1(4) .
C5 B1 C1 Sm 60.2(3) .
O1 Sm C1 C2 -149.1(3) .
O1 Sm C1 C2 -73.9(3) 2_556
C3 Sm C1 C2 112.1(3) 2_556
C3 Sm C1 C2 28.6(3) .
C4 Sm C1 C2 75.8(4) 2_556
C4 Sm C1 C2 61.8(3) .
C2 Sm C1 C2 148.2(5) 2_556
C5 Sm C1 C2 39.6(4) 2_556
C5 Sm C1 C2 95.1(3) .
C1 Sm C1 C2 -111.5(3) 2_556
O1 Sm C1 B1 84.3(3) .
O1 Sm C1 B1 159.5(3) 2_556
C3 Sm C1 B1 -14.6(4) 2_556
C3 Sm C1 B1 -98.0(3) .
C4 Sm C1 B1 -50.8(3) 2_556
C4 Sm C1 B1 -64.8(3) .
C2 Sm C1 B1 -126.6(4) .
C2 Sm C1 B1 21.5(5) 2_556
C5 Sm C1 B1 -87.0(3) 2_556
C5 Sm C1 B1 -31.6(3) .
C1 Sm C1 B1 121.9(3) 2_556
B1 C1 C2 C3 1.7(7) .
Sm C1 C2 C3 -63.6(4) .
B1 C1 C2 Sm 65.3(4) .
O1 Sm C2 C3 161.6(3) .
O1 Sm C2 C3 -127.6(3) 2_556
C3 Sm C2 C3 30.6(5) 2_556
C4 Sm C2 C3 7.7(4) 2_556
C4 Sm C2 C3 30.3(3) .
C2 Sm C2 C3 18.0(3) 2_556
C5 Sm C2 C3 -22.2(3) 2_556
C5 Sm C2 C3 63.2(3) .
C1 Sm C2 C3 128.5(5) .
C1 Sm C2 C3 -63.8(5) 2_556
O1 Sm C2 C1 33.1(3) .
O1 Sm C2 C1 103.8(3) 2_556
C3 Sm C2 C1 -97.9(3) 2_556
C3 Sm C2 C1 -128.5(5) .
C4 Sm C2 C1 -120.9(3) 2_556
C4 Sm C2 C1 -98.2(3) .
C2 Sm C2 C1 -110.5(3) 2_556
C5 Sm C2 C1 -150.7(3) 2_556
C5 Sm C2 C1 -65.3(3) .
C1 Sm C2 C1 167.6(4) 2_556
C1 C2 C3 C4 -1.1(7) .
Sm C2 C3 C4 -66.7(4) .
C1 C2 C3 Sm 65.7(4) .
O1 Sm C3 C2 -25.1(4) .
O1 Sm C3 C2 52.4(3) 2_556
C3 Sm C3 C2 -158.5(3) 2_556
C4 Sm C3 C2 -173.2(3) 2_556
C4 Sm C3 C2 -125.4(5) .
C2 Sm C3 C2 -173.40(15) 2_556
C5 Sm C3 C2 159.4(3) 2_556
C5 Sm C3 C2 -96.8(3) .
C1 Sm C3 C2 -28.4(3) .
C1 Sm C3 C2 146.4(3) 2_556
O1 Sm C3 C4 100.4(3) .
O1 Sm C3 C4 177.8(3) 2_556
C3 Sm C3 C4 -33.0(3) 2_556
C4 Sm C3 C4 -47.7(4) 2_556
C2 Sm C3 C4 125.4(5) .
C2 Sm C3 C4 -48.0(4) 2_556
C5 Sm C3 C4 -75.1(3) 2_556
C5 Sm C3 C4 28.6(3) .
C1 Sm C3 C4 97.1(3) .
C1 Sm C3 C4 -88.2(3) 2_556
C2 C3 C4 C5 2.0(7) .
Sm C3 C4 C5 -65.1(4) .
C2 C3 C4 Sm 67.2(4) .
O1 Sm C4 C3 -107.9(3) .
O1 Sm C4 C3 -2.7(4) 2_556
C3 Sm C4 C3 150.1(3) 2_556
C4 Sm C4 C3 128.9(4) 2_556
C2 Sm C4 C3 -30.1(3) .
C2 Sm C4 C3 146.6(3) 2_556
C5 Sm C4 C3 101.5(3) 2_556
C5 Sm C4 C3 -128.3(5) .
C1 Sm C4 C3 -62.6(3) .
C1 Sm C4 C3 116.5(3) 2_556
O1 Sm C4 C5 20.4(4) .
O1 Sm C4 C5 125.6(3) 2_556
C3 Sm C4 C5 -81.6(3) 2_556
C3 Sm C4 C5 128.3(5) .
C4 Sm C4 C5 -102.8(4) 2_556
C2 Sm C4 C5 98.2(3) .
C2 Sm C4 C5 -85.1(3) 2_556
C5 Sm C4 C5 -130.2(3) 2_556
C1 Sm C4 C5 65.7(3) .
C1 Sm C4 C5 -115.2(3) 2_556
C3 C4 C5 B1 -3.6(7) .
Sm C4 C5 B1 -67.4(4) .
C3 C4 C5 Sm 63.9(4) .
N1 B1 C5 C4 -178.8(4) .
C1 B1 C5 C4 3.8(6) .
Sm B1 C5 C4 64.8(4) .
N1 B1 C5 Sm 116.5(4) .
C1 B1 C5 Sm -60.9(3) .
O1 Sm C5 C4 -164.7(3) .
O1 Sm C5 C4 -77.7(3) 2_556
C3 Sm C5 C4 97.6(3) 2_556
C3 Sm C5 C4 -28.7(3) .
C4 Sm C5 C4 70.4(4) 2_556
C2 Sm C5 C4 -61.6(3) .
C2 Sm C5 C4 107.6(3) 2_556
C5 Sm C5 C4 49.4(3) 2_556
C1 Sm C5 C4 -94.3(3) .
C1 Sm C5 C4 89.3(3) 2_556
O1 Sm C5 B1 -38.6(3) .
O1 Sm C5 B1 48.3(3) 2_556
C3 Sm C5 B1 -136.4(3) 2_556
C3 Sm C5 B1 97.3(3) .
C4 Sm C5 B1 -163.5(3) 2_556
C4 Sm C5 B1 126.1(4) .
C2 Sm C5 B1 64.5(3) .
C2 Sm C5 B1 -126.3(3) 2_556
C5 Sm C5 B1 175.5(3) 2_556
C1 Sm C5 B1 31.7(2) .
C1 Sm C5 B1 -144.7(2) 2_556
C12 N1 C6 C11 -29.6(6) .
B1 N1 C6 C11 149.3(4) .
C12 N1 C6 C7 151.0(4) .
B1 N1 C6 C7 -30.1(6) .
C11 C6 C7 C8 0.3(6) .
N1 C6 C7 C8 179.7(4) .
C6 C7 C8 C9 0.4(7) .
C7 C8 C9 C10 0.0(8) .
C8 C9 C10 C11 -1.0(9) .
C7 C6 C11 C10 -1.3(7) .
N1 C6 C11 C10 179.2(5) .
C9 C10 C11 C6 1.7(8) .
C6 N1 C12 C17 119.7(5) .
B1 N1 C12 C17 -59.2(6) .
C6 N1 C12 C13 -61.3(6) .
B1 N1 C12 C13 119.8(5) .
C17 C12 C13 C14 -0.4(7) .
N1 C12 C13 C14 -179.4(5) .
C12 C13 C14 C15 -0.6(8) .
C13 C14 C15 C16 0.3(9) .
C14 C15 C16 C17 0.9(9) .
C13 C12 C17 C16 1.6(8) .
N1 C12 C17 C16 -179.3(5) .
C15 C16 C17 C12 -1.9(10) .
C21 O1 C18 C19 -3.3(10) .
Sm O1 C18 C19 171.3(7) .
O1 C18 C19 C20 2.2(15) .
C18 C19 C20 C21 -0.4(17) .
C18 O1 C21 C20 2.9(10) .
Sm O1 C21 C20 -171.0(7) .
C19 C20 C21 O1 -1.6(14) .
